data_7204709
loop_
_publ_author_name
'Abrahams, Brendan F.'
'Moylan, Michael'
'Orchard, Simon D.'
'Robson, Richard'

_publ_section_title
;
 Channel-containing lanthanide mucate structuresElectronic
 Supplementary Information (ESI) available: Figures 1S?5S. See
 http://www.rsc.org/suppdata/ce/b3/b306838b/
;
_journal_issue 55
_journal_name_full CrystEngComm
_journal_page_first 313
_journal_paper_doi 10.1039/b306838b
_journal_volume 5
_journal_year 2003
_chemical_formula_sum 'C18 H52 Nd2 O38'
_chemical_formula_weight 1165.08
_chemical_name_common tetraaquotris(galactarato)dineodymium(iii)decahydrate
_chemical_name_systematic
;
tetraaquotris(galactarato)dineodymium(III)decahydrate
;
_space_group_IT_number 61
_symmetry_cell_setting orthorhombic
_symmetry_space_group_name_Hall '-P 2ac 2ab'
_symmetry_space_group_name_H-M 'P b c a'
_atom_sites_solution_hydrogens geom
_atom_sites_solution_primary direct
_atom_sites_solution_secondary difmap
_audit_creation_method SHELXL-97
_cell_angle_alpha 90.00
_cell_angle_beta 90.00
_cell_angle_gamma 90.00
_cell_formula_units_Z 4
_cell_length_a 10.8647(9)
_cell_length_b 19.6810(16)
_cell_length_c 19.9740(17)
_cell_measurement_reflns_used 3381
_cell_measurement_temperature 293(2)
_cell_measurement_theta_max 26.02
_cell_measurement_theta_min 2.31
_cell_volume 4271.0(6)
_computing_cell_refinement 'Bruker SMART'
_computing_data_collection 'Bruker SMART'
_computing_data_reduction 'Bruker SAINT'
_computing_structure_refinement 'SHELXL-97 (Sheldrick, 1997)'
_computing_structure_solution 'SHELXS-97 (Sheldrick, 1997)'
_diffrn_ambient_temperature 293(2)
_diffrn_measured_fraction_theta_full 0.985
_diffrn_measured_fraction_theta_max 0.985
_diffrn_measurement_device_type 'CCD area detector'
_diffrn_measurement_method 'phi and omega scans'
_diffrn_radiation_monochromator graphite
_diffrn_radiation_source 'fine-focus sealed tube'
_diffrn_radiation_type MoK\a
_diffrn_radiation_wavelength 0.71073
_diffrn_reflns_av_R_equivalents 0.0672
_diffrn_reflns_av_sigmaI/netI 0.0542
_diffrn_reflns_limit_h_max 13
_diffrn_reflns_limit_h_min -13
_diffrn_reflns_limit_k_max 25
_diffrn_reflns_limit_k_min -12
_diffrn_reflns_limit_l_max 25
_diffrn_reflns_limit_l_min -25
_diffrn_reflns_number 25100
_diffrn_reflns_theta_full 27.54
_diffrn_reflns_theta_max 27.54
_diffrn_reflns_theta_min 2.04
_diffrn_standards_decay_% 0.0
_exptl_absorpt_coefficient_mu 2.517
_exptl_absorpt_correction_T_max 1.000
_exptl_absorpt_correction_T_min 0.926
_exptl_absorpt_correction_type multi-scan
_exptl_absorpt_process_details
;
Sheldrick, G, M,. SADABS
;
_exptl_crystal_colour colourless
_exptl_crystal_density_diffrn 1.812
_exptl_crystal_density_method 'not measured'
_exptl_crystal_description trigonal
_exptl_crystal_F_000 2336
_exptl_crystal_size_max 0.24
_exptl_crystal_size_mid 0.15
_exptl_crystal_size_min 0.07
_refine_diff_density_max 0.951
_refine_diff_density_min -1.657
_refine_diff_density_rms 0.151
_refine_ls_extinction_method none
_refine_ls_goodness_of_fit_ref 1.086
_refine_ls_hydrogen_treatment mixed
_refine_ls_matrix_type full
_refine_ls_number_parameters 262
_refine_ls_number_reflns 4851
_refine_ls_number_restraints 0
_refine_ls_restrained_S_all 1.086
_refine_ls_R_factor_all 0.0769
_refine_ls_R_factor_gt 0.0503
_refine_ls_shift/su_max 0.001
_refine_ls_shift/su_mean 0.000
_refine_ls_structure_factor_coef Fsqd
_refine_ls_weighting_details 'calc w=1/[\s^2^(Fo^2^)+(0.0374P)^2^+19.6000P] where P=(Fo^2^+2Fc^2^)/3'
_refine_ls_weighting_scheme calc
_refine_ls_wR_factor_gt 0.1016
_refine_ls_wR_factor_ref 0.1102
_reflns_number_gt 3590
_reflns_number_total 4851
_reflns_threshold_expression >2sigma(I)
_cod_data_source_file b306838b.txt
_cod_data_source_block ndb78k1a
_cod_depositor_comments
;
The following automatic conversions were performed:
'_symmetry_cell_setting' value 'Orthorhombic' changed to 'orthorhombic'
according to '/home/saulius/struct/CIF-dictionaries/cif_core.dic'
dictionary named 'cif_core.dic' version 2.4.1 from 2010-06-29.

Automatic conversion script
Id: cif_fix_enum 1527 2010-12-29 10:47:43Z saulius 
;
_cod_original_sg_symbol_H-M Pbca
_cod_database_code 7204709

loop_
_symmetry_equiv_pos_as_xyz
'x, y, z'
'-x+1/2, -y, z+1/2'
'-x, y+1/2, -z+1/2'
'x+1/2, -y+1/2, -z'
'-x, -y, -z'
'x-1/2, y, -z-1/2'
'x, -y-1/2, z-1/2'
'-x-1/2, y-1/2, z'

loop_
_atom_site_label
_atom_site_type_symbol
_atom_site_fract_x
_atom_site_fract_y
_atom_site_fract_z
_atom_site_U_iso_or_equiv
_atom_site_adp_type
_atom_site_occupancy
_atom_site_symmetry_multiplicity
_atom_site_calc_flag
_atom_site_refinement_flags
_atom_site_disorder_assembly
_atom_site_disorder_group
O4B O 0.2598(4) 0.8832(2) 0.6896(2) 0.0268(10) Uani 1 1 d . . .
O9B O -0.2469(4) 0.6887(2) 0.8178(2) 0.0311(10) Uani 1 1 d . . .
O6 O 0.1349(4) 0.7843(2) 0.8141(2) 0.0240(9) Uani 1 1 d . . .
O9A O -0.1977(4) 0.6017(2) 0.7531(2) 0.0333(11) Uani 1 1 d . . .
O7 O -0.1227(4) 0.7787(2) 0.6977(2) 0.0212(9) Uani 1 1 d . . .
C6 C 0.0723(5) 0.7993(3) 0.7528(3) 0.0191(12) Uani 1 1 d . . .
H6 H 0.1192 0.7796 0.7157 0.019 Uiso 1 1 calc R . .
C7 C -0.0539(5) 0.7640(3) 0.7561(3) 0.0186(12) Uani 1 1 d . . .
H7 H -0.0986 0.7840 0.7939 0.019 Uiso 1 1 calc R . .
O4A O 0.2166(4) 0.9570(2) 0.7704(2) 0.0289(10) Uani 1 1 d . . .
C5 C 0.0604(5) 0.8758(3) 0.7411(3) 0.0187(12) Uani 1 1 d . . .
H5 H 0.0130 0.8834 0.7001 0.019 Uiso 1 1 calc R . .
O11 O -0.0220(4) 1.0252(2) 0.6986(2) 0.0367(12) Uani 1 1 d . . .
O5 O 0.0005(4) 0.9104(2) 0.7953(2) 0.0202(9) Uani 1 1 d . . .
C8 C -0.0444(5) 0.6882(3) 0.7694(3) 0.0192(13) Uani 1 1 d . . .
H8 H 0.0068 0.6806 0.8091 0.019 Uiso 1 1 calc R . .
C4 C 0.1878(5) 0.9079(3) 0.7327(3) 0.0202(13) Uani 1 1 d . . .
C9 C -0.1733(5) 0.6580(3) 0.7814(3) 0.0199(13) Uani 1 1 d . . .
O2 O 0.0370(4) 1.1012(2) 0.9232(2) 0.0234(9) Uani 1 1 d . . .
O1A O 0.2575(4) 1.0561(3) 0.8817(2) 0.0333(11) Uani 1 1 d . . .
C3 C 0.0643(5) 0.9990(3) 0.9854(3) 0.0204(12) Uani 1 1 d . . .
H3 H 0.1193 0.9740 1.0155 0.020 Uiso 1 1 calc R . .
O1B O 0.3363(4) 1.0643(3) 0.9859(2) 0.0426(13) Uani 1 1 d . . .
C2 C 0.1161(6) 1.0712(3) 0.9726(3) 0.0227(13) Uani 1 1 d . . .
H2 H 0.1160 1.0981 1.0139 0.023 Uiso 1 1 calc R . .
C1 C 0.2479(6) 1.0640(3) 0.9445(3) 0.0288(15) Uani 1 1 d . . .
O12 O -0.0383(5) 0.7398(2) 0.5717(2) 0.0394(12) Uani 1 1 d . . .
O13 O 0.5720(6) 1.0607(4) 0.9300(3) 0.075(2) Uani 1 1 d . . .
O14 O 0.1010(6) 0.8383(3) 0.9392(3) 0.0552(16) Uani 1 1 d . . .
O15 O -0.1914(6) 0.6937(4) 0.9762(3) 0.076(2) Uani 1 1 d . . .
O16 O 0.1763(5) 0.8184(3) 0.5717(3) 0.0514(15) Uani 1 1 d . . .
Nd1 Nd 0.06667(3) 1.034010(15) 0.816411(15) 0.01657(10) Uani 1 1 d . . .
O10 O -0.1568(4) 1.0296(2) 0.8411(2) 0.0257(10) Uani 1 1 d . . .
O8 O 0.0095(4) 0.6531(2) 0.7126(2) 0.0233(10) Uani 1 1 d . . .
O3 O 0.0598(4) 0.9658(2) 0.9213(2) 0.0265(9) Uani 1 1 d . . .

loop_
_atom_site_aniso_label
_atom_site_aniso_U_11
_atom_site_aniso_U_22
_atom_site_aniso_U_33
_atom_site_aniso_U_23
_atom_site_aniso_U_13
_atom_site_aniso_U_12
O4B 0.022(2) 0.025(2) 0.033(2) -0.005(2) 0.006(2) -0.0034(18)
O9B 0.024(2) 0.025(2) 0.044(3) -0.009(2) 0.011(2) -0.0010(18)
O6 0.018(2) 0.023(2) 0.031(2) 0.005(2) -0.005(2) -0.0002(17)
O9A 0.023(2) 0.027(2) 0.050(3) -0.016(2) 0.013(2) -0.008(2)
O7 0.0143(19) 0.023(2) 0.027(2) 0.0020(18) -0.0040(17) 0.0010(17)
C6 0.018(3) 0.014(3) 0.025(3) -0.002(2) 0.004(3) 0.000(2)
C7 0.016(3) 0.013(3) 0.027(3) -0.004(2) -0.002(3) -0.001(2)
O4A 0.018(2) 0.019(2) 0.050(3) -0.011(2) 0.006(2) -0.0034(18)
C5 0.020(3) 0.015(3) 0.021(3) 0.000(2) 0.002(3) -0.001(2)
O11 0.032(2) 0.040(3) 0.037(3) -0.002(2) -0.011(2) 0.002(2)
O5 0.016(2) 0.015(2) 0.029(2) -0.0021(17) 0.0024(18) 0.0003(16)
C8 0.012(3) 0.015(3) 0.030(3) -0.005(2) 0.005(2) -0.002(2)
C4 0.015(3) 0.016(3) 0.029(3) 0.004(3) 0.001(3) 0.002(2)
C9 0.018(3) 0.015(3) 0.027(3) 0.001(3) -0.003(3) 0.000(2)
O2 0.025(2) 0.019(2) 0.027(2) -0.0014(19) -0.0032(18) -0.0011(18)
O1A 0.021(2) 0.054(3) 0.024(2) -0.006(2) 0.000(2) -0.006(2)
C3 0.024(3) 0.018(3) 0.019(3) -0.001(2) -0.004(3) 0.000(3)
O1B 0.023(2) 0.068(4) 0.037(3) -0.011(3) -0.008(2) -0.005(2)
C2 0.023(3) 0.025(3) 0.020(3) -0.004(3) -0.002(3) 0.000(3)
C1 0.026(3) 0.033(4) 0.027(4) -0.005(3) -0.004(3) -0.006(3)
O12 0.051(3) 0.026(3) 0.041(3) 0.003(2) 0.007(2) 0.001(2)
O13 0.062(4) 0.107(6) 0.057(4) 0.016(4) 0.005(4) -0.009(4)
O14 0.088(5) 0.034(3) 0.044(3) 0.000(3) 0.004(3) 0.015(3)
O15 0.070(5) 0.105(6) 0.052(4) 0.010(4) -0.007(3) -0.017(4)
O16 0.059(4) 0.053(4) 0.042(3) 0.000(3) -0.001(3) -0.020(3)
Nd1 0.01569(15) 0.01282(15) 0.02121(16) 0.00018(14) 0.00112(14) -0.00007(13)
O10 0.0152(19) 0.029(2) 0.033(2) 0.001(2) -0.0107(18) 0.0023(19)
O8 0.020(2) 0.017(2) 0.034(2) -0.0067(19) 0.0081(19) 0.0012(17)
O3 0.035(2) 0.022(2) 0.023(2) -0.0027(19) 0.0026(19) -0.001(2)

loop_
_atom_type_symbol
_atom_type_description
_atom_type_scat_dispersion_real
_atom_type_scat_dispersion_imag
_atom_type_scat_source
C C 0.0033 0.0016 'International Tables Vol C Tables 4.2.6.8 and 6.1.1.4'
H H 0.0000 0.0000 'International Tables Vol C Tables 4.2.6.8 and 6.1.1.4'
O O 0.0106 0.0060 'International Tables Vol C Tables 4.2.6.8 and 6.1.1.4'
Nd Nd -0.1943 3.0179 'International Tables Vol C Tables 4.2.6.8 and 6.1.1.4'

loop_
_geom_angle_atom_site_label_1
_geom_angle_atom_site_label_2
_geom_angle_atom_site_label_3
_geom_angle
_geom_angle_site_symmetry_1
_geom_angle_site_symmetry_3
_geom_angle_publ_flag
C9 O9A Nd1 128.2(4) . 3_546 ?
O6 C6 C5 111.9(5) . . ?
O6 C6 C7 107.2(4) . . ?
C5 C6 C7 112.1(5) . . ?
O7 C7 C8 112.4(5) . . ?
O7 C7 C6 110.1(5) . . ?
C8 C7 C6 112.9(4) . . ?
C4 O4A Nd1 122.7(4) . . ?
O5 C5 C6 113.0(5) . . ?
O5 C5 C4 107.3(5) . . ?
C6 C5 C4 110.3(5) . . ?
C5 O5 Nd1 116.5(3) . . ?
O8 C8 C7 111.0(5) . . ?
O8 C8 C9 107.8(5) . . ?
C7 C8 C9 110.1(5) . . ?
O4B C4 O4A 123.2(5) . . ?
O4B C4 C5 118.4(5) . . ?
O4A C4 C5 118.3(5) . . ?
O9B C9 O9A 123.5(5) . . ?
O9B C9 C8 119.4(5) . . ?
O9A C9 C8 117.1(5) . . ?
C2 O2 Nd1 106.7(3) . . ?
C1 O1A Nd1 118.2(4) . . ?
O3 C3 C3 108.9(6) . 5_577 ?
O3 C3 C2 106.4(5) . . ?
C3 C3 C2 111.9(6) 5_577 . ?
O2 C2 C1 110.1(5) . . ?
O2 C2 C3 105.9(5) . . ?
C1 C2 C3 108.1(5) . . ?
O1B C1 O1A 125.7(6) . . ?
O1B C1 C2 117.7(6) . . ?
O1A C1 C2 116.5(5) . . ?
O9A Nd1 O4A 74.13(15) 3_556 . ?
O9A Nd1 O10 135.85(14) 3_556 . ?
O4A Nd1 O10 135.77(14) . . ?
O9A Nd1 O1A 73.21(16) 3_556 . ?
O4A Nd1 O1A 75.31(15) . . ?
O10 Nd1 O1A 135.88(14) . . ?
O9A Nd1 O3 143.70(15) 3_556 . ?
O4A Nd1 O3 90.10(15) . . ?
O10 Nd1 O3 77.55(14) . . ?
O1A Nd1 O3 71.20(15) . . ?
O9A Nd1 O2 105.86(15) 3_556 . ?
O4A Nd1 O2 137.48(14) . . ?
O10 Nd1 O2 74.10(13) . . ?
O1A Nd1 O2 64.69(14) . . ?
O3 Nd1 O2 64.47(13) . . ?
O9A Nd1 O11 74.21(16) 3_556 . ?
O4A Nd1 O11 81.97(16) . . ?
O10 Nd1 O11 79.10(15) . . ?
O1A Nd1 O11 144.23(15) . . ?
O3 Nd1 O11 136.77(15) . . ?
O2 Nd1 O11 139.98(14) . . ?
O9A Nd1 O8 63.24(13) 3_556 3_556 ?
O4A Nd1 O8 135.28(14) . 3_556 ?
O10 Nd1 O8 76.11(13) . 3_556 ?
O1A Nd1 O8 103.24(15) . 3_556 ?
O3 Nd1 O8 132.62(13) . 3_556 ?
O2 Nd1 O8 70.75(13) . 3_556 ?
O11 Nd1 O8 74.35(15) . 3_556 ?
O9A Nd1 O5 126.72(15) 3_556 . ?
O4A Nd1 O5 62.02(13) . . ?
O10 Nd1 O5 74.09(13) . . ?
O1A Nd1 O5 118.95(15) . . ?
O3 Nd1 O5 67.61(13) . . ?
O2 Nd1 O5 126.67(13) . . ?
O11 Nd1 O5 71.23(14) . . ?
O8 Nd1 O5 137.81(13) 3_556 . ?
C8 O8 Nd1 119.0(3) . 3_546 ?
C3 O3 Nd1 120.2(3) . . ?

loop_
_geom_bond_atom_site_label_1
_geom_bond_atom_site_label_2
_geom_bond_distance
_geom_bond_site_symmetry_2
_geom_bond_publ_flag
O4B C4 1.261(7) . ?
O9B C9 1.237(7) . ?
O6 C6 1.431(7) . ?
O9A C9 1.272(7) . ?
O9A Nd1 2.393(4) 3_546 ?
O7 C7 1.415(7) . ?
C6 C5 1.530(7) . ?
C6 C7 1.538(7) . ?
C7 C8 1.519(8) . ?
O4A C4 1.263(7) . ?
O4A Nd1 2.408(4) . ?
C5 O5 1.434(7) . ?
C5 C4 1.531(8) . ?
O11 Nd1 2.548(5) . ?
O5 Nd1 2.572(4) . ?
C8 O8 1.451(7) . ?
C8 C9 1.541(8) . ?
O2 C2 1.434(7) . ?
O2 Nd1 2.531(4) . ?
O1A C1 1.267(8) . ?
O1A Nd1 2.488(4) . ?
C3 O3 1.439(7) . ?
C3 C3 1.515(12) 5_577 ?
C3 C2 1.551(8) . ?
O1B C1 1.267(8) . ?
C2 C1 1.545(9) . ?
Nd1 O9A 2.393(4) 3_556 ?
Nd1 O10 2.479(4) . ?
Nd1 O3 2.489(4) . ?
Nd1 O8 2.552(4) 3_556 ?
O8 Nd1 2.552(4) 3_546 ?
